data_7116975
loop_
_publ_author_name
'Subham Bhattacharjee'
'Santanu Bhattacharya'

_publ_section_title
;
 Role of synergistic pi-pi stacking and X-H^...^Cl (X = C, N, O) H-bonding
 interactions in gelation and gel phase crystallization
;
_journal_name_full Chem.Commun.
_journal_page_first 7019
_journal_paper_doi 10.1039/C5cc00930H
_journal_volume 51
_journal_year 2015
_chemical_compound_source 'see text'
_chemical_formula_moiety 'C28 H32 N2 O2'
_chemical_formula_sum 'C32 H30 N O'
_chemical_formula_weight 428.58
_space_group_IT_number 88
_symmetry_cell_setting tetragonal
_symmetry_Int_Tables_number 88
_symmetry_space_group_name_Hall '-I 4ad'
_symmetry_space_group_name_H-M 'I 41/a :2'
_atom_sites_solution_hydrogens geom
_atom_sites_solution_primary direct
_atom_sites_solution_secondary difmap
_audit_update_record
;
2014-08-29 deposited with the CCDC.
2015-03-11 downloaded from the CCDC.
;
_cell_angle_alpha 90
_cell_angle_beta 90
_cell_angle_gamma 90
_cell_formula_units_Z 8
_cell_length_a 27.745(9)
_cell_length_b 27.745(9)
_cell_length_c 6.4943(14)
_cell_measurement_reflns_used 2410
_cell_measurement_temperature 293
_cell_measurement_theta_max 27.45
_cell_measurement_theta_min 3.28
_cell_volume 4999(3)
_computing_cell_refinement 'Bruker SAINT'
_computing_data_collection 'Bruker APEX2'
_computing_data_reduction 'Bruker SAINT'
_computing_publication_material 'PLATON (Spek, 2003)'
_computing_structure_refinement 'SHELXL-97 (Sheldrick, 1997)'
_computing_structure_solution 'SHELXS-97 (Sheldrick, 1997)'
_diffrn_ambient_temperature 293
_diffrn_detector_area_resol_mean 18.4
_diffrn_measured_fraction_theta_full 1.000
_diffrn_measured_fraction_theta_max 1.000
_diffrn_measurement_device_type 'Bruker APEX-II CCD'
_diffrn_measurement_method '\f and \w scans'
_diffrn_radiation_monochromator graphite
_diffrn_radiation_probe x-ray
_diffrn_radiation_source 'sealed tube'
_diffrn_radiation_type MoK\a
_diffrn_radiation_wavelength 0.71073
_diffrn_reflns_av_R_equivalents 0.1341
_diffrn_reflns_av_sigmaI/netI 0.0678
_diffrn_reflns_limit_h_max 32
_diffrn_reflns_limit_h_min -32
_diffrn_reflns_limit_k_max 32
_diffrn_reflns_limit_k_min -31
_diffrn_reflns_limit_l_max 7
_diffrn_reflns_limit_l_min -7
_diffrn_reflns_number 37796
_diffrn_reflns_reduction_process
;
;
_diffrn_reflns_theta_full 24.99
_diffrn_reflns_theta_max 24.99
_diffrn_reflns_theta_min 1.47
_exptl_absorpt_coefficient_mu 0.071
_exptl_absorpt_correction_T_max 0.985
_exptl_absorpt_correction_T_min 0.982
_exptl_absorpt_correction_type multi-scan
_exptl_absorpt_process_details SADABS
_exptl_crystal_colour yellow
_exptl_crystal_density_diffrn 1.139
_exptl_crystal_density_method 'Not Measured'
_exptl_crystal_description needle
_exptl_crystal_F_000 1840
_exptl_crystal_size_max 0.260
_exptl_crystal_size_mid 0.240
_exptl_crystal_size_min 0.220
_refine_diff_density_max 0.211
_refine_diff_density_min -0.248
_refine_diff_density_rms 0.044
_refine_ls_abs_structure_Flack .
_refine_ls_extinction_method none
_refine_ls_goodness_of_fit_ref 0.953
_refine_ls_hydrogen_treatment mixed
_refine_ls_matrix_type full
_refine_ls_number_parameters 153
_refine_ls_number_reflns 2201
_refine_ls_number_restraints 0
_refine_ls_restrained_S_all 0.953
_refine_ls_R_factor_all 0.1714
_refine_ls_R_factor_gt 0.0668
_refine_ls_shift/su_max 0.000
_refine_ls_shift/su_mean 0.000
_refine_ls_structure_factor_coef Fsqd
_refine_ls_weighting_details 'calc w=1/[\s^2^(Fo^2^)+(0.1086P)^2^]         where P=(Fo^2^+2Fc^2^)/3'
_refine_ls_weighting_scheme calc
_refine_ls_wR_factor_gt 0.1669
_refine_ls_wR_factor_ref 0.1993
_reflns_number_gt 1003
_reflns_number_total 2201
_reflns_threshold_expression I>2\s(I)
_cod_data_source_file c5cc00930h2.cif
_cod_data_source_block red
_cod_original_sg_symbol_H-M 'I 41/a'
_cod_database_code 7116975

loop_
_symmetry_equiv_pos_site_id
_symmetry_equiv_pos_as_xyz
1 x,y,z
2 3/4-y,1/4+x,1/4+z
3 1/2-x,-y,1/2+z
4 3/4+y,3/4-x,3/4+z
5 -x,-y,-z
6 1/4+y,3/4-x,3/4-z
7 1/2+x,y,1/2-z
8 1/4-y,1/4+x,1/4-z
9 1/2+x,1/2+y,1/2+z
10 1/4-y,3/4+x,3/4+z
11 -x,1/2-y,z
12 1/4+y,1/4-x,1/4+z
13 1/2-x,1/2-y,1/2-z
14 3/4+y,1/4-x,1/4-z
15 x,1/2+y,-z
16 3/4-y,3/4+x,3/4-z

loop_
_atom_site_aniso_label
_atom_site_aniso_U_11
_atom_site_aniso_U_22
_atom_site_aniso_U_33
_atom_site_aniso_U_23
_atom_site_aniso_U_13
_atom_site_aniso_U_12
O1 0.0914(19) 0.0629(16) 0.1056(19) 0.0257(13) 0.0468(15) 0.0228(13)
N1 0.077(2) 0.085(2) 0.071(2) 0.0153(18) 0.0049(16) -0.0240(17)
C2 0.098(3) 0.059(2) 0.082(3) 0.011(2) 0.006(2) -0.009(2)
C3 0.080(2) 0.059(2) 0.068(2) 0.0021(18) 0.0067(18) -0.0041(18)
C4 0.0481(18) 0.056(2) 0.053(2) 0.0053(16) 0.0001(15) 0.0012(15)
C5 0.062(2) 0.057(2) 0.053(2) -0.0036(17) 0.0065(17) 0.0032(17)
C6 0.059(2) 0.053(2) 0.063(2) 0.0006(18) 0.0073(17) -0.0005(17)
C7 0.057(2) 0.0518(19) 0.0534(18) 0.0013(15) 0.0039(16) -0.0052(16)
C8 0.063(2) 0.0501(19) 0.068(2) 0.0065(16) 0.0079(17) 0.0052(16)
C9 0.060(2) 0.0494(19) 0.063(2) 0.0049(16) 0.0133(17) 0.0030(16)
C10 0.062(2) 0.092(3) 0.058(2) -0.006(2) 0.0043(17) -0.0111(19)
C11 0.066(2) 0.057(2) 0.057(2) 0.0023(17) 0.0021(17) -0.0035(17)
C13 0.095(3) 0.073(3) 0.104(3) 0.018(2) 0.034(2) 0.023(2)
C14 0.182(5) 0.123(4) 0.135(4) 0.057(3) 0.093(4) 0.084(4)
C15 0.201(6) 0.145(5) 0.192(6) 0.041(4) 0.133(5) 0.066(4)
C16 0.132(4) 0.167(5) 0.131(4) 0.010(4) 0.060(3) -0.003(4)

loop_
_atom_site_label
_atom_site_type_symbol
_atom_site_thermal_displace_type
_atom_site_fract_x
_atom_site_fract_y
_atom_site_fract_z
_atom_site_occupancy
_atom_site_U_iso_or_equiv
_atom_site_calc_flag
_atom_site_refinement_flags
O1 O Uani 0.16934(9) 0.27426(8) -0.0264(4) 1.000 0.0866(10) . .
N1 N Uani 0.16917(10) 0.07284(13) 0.6555(5) 1.000 0.0777(12) . .
C2 C Uani 0.18595(14) 0.05177(13) 0.4879(6) 1.000 0.0797(16) . .
C3 C Uani 0.20676(12) 0.07554(12) 0.3247(5) 1.000 0.0690(12) . .
C4 C Uani 0.20998(10) 0.12513(11) 0.3265(5) 1.000 0.0524(11) . .
C5 C Uani 0.22943(12) 0.15158(13) 0.1499(5) 1.000 0.0573(12) . .
C6 C Uani 0.21939(12) 0.19670(12) 0.1054(5) 1.000 0.0583(12) . .
C7 C Uani 0.23570(11) 0.22353(10) -0.0748(4) 1.000 0.0541(11) . .
C8 C Uani 0.27608(11) 0.21021(11) -0.1897(5) 1.000 0.0604(11) . .
C9 C Uani 0.21000(11) 0.26432(11) -0.1394(5) 1.000 0.0575(11) . .
C10 C Uani 0.17299(12) 0.12042(15) 0.6595(5) 1.000 0.0707(14) . .
C11 C Uani 0.19229(11) 0.14756(12) 0.5013(5) 1.000 0.0600(12) . .
C13 C Uani 0.15047(14) 0.32084(13) -0.0259(6) 1.000 0.0907(17) . .
C14 C Uani 0.1081(2) 0.32253(18) 0.1160(8) 1.000 0.147(3) . .
C15 C Uani 0.1043(2) 0.3010(2) 0.2896(10) 1.000 0.179(3) . .
C16 C Uani 0.06206(18) 0.3037(2) 0.4265(7) 1.000 0.143(3) . .
H2 H Uiso 0.18350 0.01840 0.47960 1.000 0.0950 calc R
H3 H Uiso 0.21860 0.05820 0.21320 1.000 0.0830 calc R
H5C H Uiso 0.2489(10) 0.1323(10) 0.062(4) 1.000 0.061(9) . .
H6C H Uiso 0.1953(12) 0.2135(12) 0.189(5) 1.000 0.086(11) . .
H8 H Uiso 0.29390 0.18350 -0.14950 1.000 0.0720 calc R
H10 H Uiso 0.16200 0.13660 0.77600 1.000 0.0850 calc R
H11 H Uiso 0.19340 0.18100 0.51230 1.000 0.0720 calc R
H13A H Uiso 0.14060 0.32980 -0.16400 1.000 0.1090 calc R
H13B H Uiso 0.17480 0.34350 0.01970 1.000 0.1090 calc R
H14A H Uiso 0.10260 0.35640 0.14440 1.000 0.1760 calc R
H14B H Uiso 0.08070 0.31180 0.03500 1.000 0.1760 calc R
H15A H Uiso 0.13160 0.31160 0.37120 1.000 0.2150 calc R
H15B H Uiso 0.10940 0.26710 0.26180 1.000 0.2150 calc R
H16A H Uiso 0.06810 0.28520 0.54870 1.000 0.2150 calc R
H16B H Uiso 0.03440 0.29100 0.35660 1.000 0.2150 calc R
H16C H Uiso 0.05620 0.33670 0.46340 1.000 0.2150 calc R

loop_
_atom_type_symbol
_atom_type_description
_atom_type_scat_dispersion_real
_atom_type_scat_dispersion_imag
_atom_type_scat_source
O O 0.0106 0.0060 'International Tables Vol C Tables 4.2.6.8 and 6.1.1.4'
N N 0.0061 0.0033 'International Tables Vol C Tables 4.2.6.8 and 6.1.1.4'
H H 0.0000 0.0000 'International Tables Vol C Tables 4.2.6.8 and 6.1.1.4'
C C 0.0033 0.0016 'International Tables Vol C Tables 4.2.6.8 and 6.1.1.4'

loop_
_geom_angle_atom_site_label_1
_geom_angle_atom_site_label_2
_geom_angle_atom_site_label_3
_geom_angle
_geom_angle_site_symmetry_1
_geom_angle_site_symmetry_2
_geom_angle_site_symmetry_3
_geom_angle_publ_flag
C9 O1 C13 119.7(3) . . . yes
C2 N1 C10 115.4(3) . . . yes
N1 C2 C3 124.8(3) . . . yes
C2 C3 C4 119.9(3) . . . no
C3 C4 C5 121.2(3) . . . no
C3 C4 C11 115.6(3) . . . no
C5 C4 C11 123.2(3) . . . no
C4 C5 C6 124.8(3) . . . no
C5 C6 C7 126.6(3) . . . no
C6 C7 C8 122.9(3) . . . no
C6 C7 C9 119.6(3) . . . no
C8 C7 C9 117.5(3) . . . no
C7 C8 C9 121.5(3) . . 13_554 no
O1 C9 C7 114.8(3) . . . yes
O1 C9 C8 124.1(3) . . 13_554 yes
C7 C9 C8 121.0(3) . . 13_554 no
N1 C10 C11 124.0(3) . . . yes
C4 C11 C10 120.1(3) . . . no
O1 C13 C14 109.0(3) . . . yes
C13 C14 C15 126.4(5) . . . no
C14 C15 C16 125.0(5) . . . no
N1 C2 H2 118.00 . . . no
C3 C2 H2 118.00 . . . no
C2 C3 H3 120.00 . . . no
C4 C3 H3 120.00 . . . no
C4 C5 H5C 113.4(17) . . . no
C6 C5 H5C 121.6(17) . . . no
C5 C6 H6C 118.4(19) . . . no
C7 C6 H6C 114.4(19) . . . no
C7 C8 H8 119.00 . . . no
C9 C8 H8 119.00 13_554 . . no
N1 C10 H10 118.00 . . . no
C11 C10 H10 118.00 . . . no
C4 C11 H11 120.00 . . . no
C10 C11 H11 120.00 . . . no
O1 C13 H13A 110.00 . . . no
O1 C13 H13B 110.00 . . . no
C14 C13 H13A 110.00 . . . no
C14 C13 H13B 110.00 . . . no
H13A C13 H13B 108.00 . . . no
C13 C14 H14A 106.00 . . . no
C13 C14 H14B 106.00 . . . no
C15 C14 H14A 106.00 . . . no
C15 C14 H14B 106.00 . . . no
H14A C14 H14B 106.00 . . . no
C14 C15 H15A 106.00 . . . no
C14 C15 H15B 106.00 . . . no
C16 C15 H15A 106.00 . . . no
C16 C15 H15B 106.00 . . . no
H15A C15 H15B 106.00 . . . no
C15 C16 H16A 109.00 . . . no
C15 C16 H16B 109.00 . . . no
C15 C16 H16C 110.00 . . . no
H16A C16 H16B 110.00 . . . no
H16A C16 H16C 109.00 . . . no
H16B C16 H16C 109.00 . . . no

loop_
_geom_bond_atom_site_label_1
_geom_bond_atom_site_label_2
_geom_bond_distance
_geom_bond_site_symmetry_1
_geom_bond_site_symmetry_2
_geom_bond_publ_flag
O1 C9 1.374(4) . . yes
O1 C13 1.394(4) . . yes
N1 C2 1.320(5) . . yes
N1 C10 1.325(6) . . yes
C2 C3 1.375(5) . . no
C3 C4 1.379(5) . . no
C4 C5 1.465(5) . . no
C4 C11 1.385(5) . . no
C5 C6 1.315(5) . . no
C6 C7 1.459(4) . . no
C7 C8 1.396(4) . . no
C7 C9 1.402(4) . . no
C8 C9 1.371(5) . 13_554 no
C10 C11 1.382(5) . . no
C13 C14 1.494(7) . . no
C14 C15 1.280(8) . . no
C15 C16 1.473(8) . . no
C2 H2 0.9300 . . no
C3 H3 0.9300 . . no
C5 H5C 0.95(3) . . no
C6 H6C 0.98(3) . . no
C8 H8 0.9300 . . no
C10 H10 0.9300 . . no
C11 H11 0.9300 . . no
C13 H13A 0.9700 . . no
C13 H13B 0.9700 . . no
C14 H14A 0.9700 . . no
C14 H14B 0.9700 . . no
C15 H15A 0.9700 . . no
C15 H15B 0.9700 . . no
C16 H16A 0.9600 . . no
C16 H16B 0.9600 . . no
C16 H16C 0.9600 . . no

loop_
_geom_contact_atom_site_label_1
_geom_contact_atom_site_label_2
_geom_contact_distance
_geom_contact_site_symmetry_1
_geom_contact_site_symmetry_2
_geom_contact_publ_flag
O1 H6C 2.31(3) . . no
O1 H15B 2.5100 . . no
N1 H5C 2.70(3) . 10_545 no
N1 H2 2.8000 . 12_555 no
C8 C11 3.529(5) . 1_554 no
C11 C8 3.529(5) . 1_556 no
C2 H2 2.8000 . 12_555 no
C5 H10 3.0900 . 1_554 no
C5 H8 2.7900 . . no
C6 H11 2.7700 . . no
C8 H5C 2.81(3) . . no
C8 H13A 2.7300 . 13_554 no
C8 H13B 2.9400 . 13_554 no
C10 H2 3.0700 . 12_555 no
C10 H13A 3.0500 . 14_455 no
C11 H6C 2.73(3) . . no
C13 H8 2.6200 . 13_554 no
H2 N1 2.8000 . 10_544 no
H2 C2 2.8000 . 10_544 no
H2 C10 3.0700 . 10_544 no
H3 H5C 2.4300 . . no
H5C C8 2.81(3) . . no
H5C H3 2.4300 . . no
H5C H8 2.3400 . . no
H5C N1 2.70(3) . 12_554 no
H6C O1 2.31(3) . . no
H6C C11 2.73(3) . . no
H6C H11 2.2900 . . no
H8 C5 2.7900 . . no
H8 H5C 2.3400 . . no
H8 C13 2.6200 . 13_554 no
H8 H13A 2.2100 . 13_554 no
H10 C5 3.0900 . 1_556 no
H11 C6 2.7700 . . no
H11 H6C 2.2900 . . no
H13A C10 3.0500 . 8_555 no
H13A C8 2.7300 . 13_554 no
H13A H8 2.2100 . 13_554 no
H13B C8 2.9400 . 13_554 no
H14A H16C 2.5000 . . no
H14B H16B 2.5200 . . no
H15B O1 2.5100 . . no
H16B H14B 2.5200 . . no
H16C H14A 2.5000 . . no

loop_
_geom_hbond_atom_site_label_D
_geom_hbond_atom_site_label_H
_geom_hbond_atom_site_label_A
_geom_hbond_distance_DH
_geom_hbond_distance_HA
_geom_hbond_distance_DA
_geom_hbond_angle_DHA
_geom_hbond_site_symmetry_A
_geom_hbond_publ_flag
C6 H6C O1 0.98(3) 2.31(3) 2.700(4) 103(2) . yes

loop_
_geom_torsion_atom_site_label_1
_geom_torsion_atom_site_label_2
_geom_torsion_atom_site_label_3
_geom_torsion_atom_site_label_4
_geom_torsion
_geom_torsion_site_symmetry_1
_geom_torsion_site_symmetry_2
_geom_torsion_site_symmetry_3
_geom_torsion_site_symmetry_4
_geom_torsion_publ_flag
C13 O1 C9 C8 -25.8(5) . . . 13_554 no
C9 O1 C13 C14 -177.2(3) . . . . no
C13 O1 C9 C7 157.9(3) . . . . no
C10 N1 C2 C3 0.6(5) . . . . no
C2 N1 C10 C11 0.9(5) . . . . no
N1 C2 C3 C4 -1.9(6) . . . . no
C2 C3 C4 C11 1.5(5) . . . . no
C2 C3 C4 C5 -176.5(3) . . . . no
C3 C4 C11 C10 0.0(4) . . . . no
C5 C4 C11 C10 177.9(3) . . . . no
C3 C4 C5 C6 155.5(3) . . . . no
C11 C4 C5 C6 -22.3(5) . . . . no
C4 C5 C6 C7 -176.2(3) . . . . no
C5 C6 C7 C9 158.1(3) . . . . no
C5 C6 C7 C8 -21.3(5) . . . . no
C6 C7 C8 C9 178.8(3) . . . 13_554 no
C6 C7 C9 C8 -178.8(3) . . . 13_554 no
C8 C7 C9 C8 0.6(4) . . . 13_554 no
C6 C7 C9 O1 -2.4(4) . . . . no
C9 C7 C8 C9 -0.6(4) . . . 13_554 no
C8 C7 C9 O1 177.0(3) . . . . no
C7 C8 C9 C7 0.6(5) . . 13_554 13_554 no
C7 C8 C9 O1 176.7(3) . . 13_554 13_554 no
N1 C10 C11 C4 -1.3(5) . . . . no
O1 C13 C14 C15 38.9(7) . . . . no
C13 C14 C15 C16 179.6(5) . . . . no
